data_7151166
loop_
_publ_author_name
'Evans, Lyndsay Ann'
'Adams, Harry'
'Barber, Christopher G.'
'Caggiano, Lorenzo'
'Jackson, Richard F. W.'

_publ_section_title
;
 Stereoselective synthesis of 2,3-difunctionalised thioesters using
 nucleophilic epoxidation of 1-arylthio-1-nitroalkenes.
;
_journal_issue 19
_journal_name_full 'Organic &amp; biomolecular chemistry'
_journal_page_first 3156
_journal_page_last 3163
_journal_paper_doi 10.1039/b710237b
_journal_volume 5
_journal_year 2007
_chemical_absolute_configuration unk
_chemical_formula_sum 'C16 H22 Br N O3 S'
_chemical_formula_weight 388.32
_chemical_name_systematic
;
?
;
_space_group_IT_number 4
_symmetry_cell_setting monoclinic
_symmetry_space_group_name_Hall 'P 2yb'
_symmetry_space_group_name_H-M 'P 1 21 1'
_atom_sites_solution_hydrogens geom
_atom_sites_solution_primary direct
_atom_sites_solution_secondary difmap
_audit_creation_method SHELXL-97
_cell_angle_alpha 90.00
_cell_angle_beta 95.641(6)
_cell_angle_gamma 90.00
_cell_formula_units_Z 2
_cell_length_a 8.587(3)
_cell_length_b 5.2659(18)
_cell_length_c 19.647(7)
_cell_measurement_reflns_used 970
_cell_measurement_temperature 150(2)
_cell_measurement_theta_max 25.00
_cell_measurement_theta_min 2.08
_cell_volume 884.1(5)
_computing_cell_refinement 'Bruker SMART'
_computing_data_collection 'Bruker SMART'
_computing_data_reduction 'Bruker SAINT'
_computing_molecular_graphics 'Bruker SHELXTL'
_computing_publication_material 'Bruker SHELXTL'
_computing_structure_refinement 'SHELXL-97 (Sheldrick, 1997)'
_computing_structure_solution 'SHELXS-97 (Sheldrick, 1990)'
_diffrn_ambient_temperature 150(2)
_diffrn_detector_area_resol_mean 100
_diffrn_measured_fraction_theta_full 0.999
_diffrn_measured_fraction_theta_max 0.999
_diffrn_measurement_device_type 'Bruker SMART1000'
_diffrn_measurement_method '\w scans'
_diffrn_radiation_monochromator graphite
_diffrn_radiation_source 'fine-focus sealed tube'
_diffrn_radiation_type MoK\a
_diffrn_radiation_wavelength 0.71073
_diffrn_reflns_av_R_equivalents 0.0504
_diffrn_reflns_av_sigmaI/netI 0.0847
_diffrn_reflns_limit_h_max 10
_diffrn_reflns_limit_h_min -10
_diffrn_reflns_limit_k_max 6
_diffrn_reflns_limit_k_min -6
_diffrn_reflns_limit_l_max 23
_diffrn_reflns_limit_l_min -23
_diffrn_reflns_number 6409
_diffrn_reflns_theta_full 25.00
_diffrn_reflns_theta_max 25.00
_diffrn_reflns_theta_min 2.08
_diffrn_standards_decay_% 0
_diffrn_standards_number 0
_exptl_absorpt_coefficient_mu 2.454
_exptl_absorpt_correction_T_max 0.9526
_exptl_absorpt_correction_T_min 0.4557
_exptl_absorpt_correction_type multi-scan
_exptl_absorpt_process_details SADABS
_exptl_crystal_colour colourless
_exptl_crystal_density_diffrn 1.459
_exptl_crystal_density_method 'not measured'
_exptl_crystal_description needle
_exptl_crystal_F_000 400
_exptl_crystal_size_max 0.38
_exptl_crystal_size_mid 0.08
_exptl_crystal_size_min 0.02
_refine_diff_density_max 0.521
_refine_diff_density_min -0.319
_refine_diff_density_rms 0.079
_refine_ls_abs_structure_details 'Flack H D (1983), Acta Cryst. A39, 876-881'
_refine_ls_abs_structure_Flack 0.037(12)
_refine_ls_extinction_method none
_refine_ls_goodness_of_fit_ref 0.976
_refine_ls_hydrogen_treatment constr
_refine_ls_matrix_type full
_refine_ls_number_parameters 199
_refine_ls_number_reflns 3063
_refine_ls_number_restraints 1
_refine_ls_restrained_S_all 0.976
_refine_ls_R_factor_all 0.0577
_refine_ls_R_factor_gt 0.0433
_refine_ls_shift/su_max 0.001
_refine_ls_shift/su_mean 0.000
_refine_ls_structure_factor_coef Fsqd
_refine_ls_weighting_details 'calc w=1/[\s^2^(Fo^2^)+(0.0400P)^2^+0.0000P] where P=(Fo^2^+2Fc^2^)/3'
_refine_ls_weighting_scheme calc
_refine_ls_wR_factor_gt 0.0914
_refine_ls_wR_factor_ref 0.0971
_reflns_number_gt 2555
_reflns_number_total 3063
_reflns_threshold_expression >2sigma(I)
_cod_data_source_file b710237b.txt
_cod_data_source_block orj57m
_cod_depositor_comments
;
The following automatic conversions were performed:
'_symmetry_cell_setting' value 'Monoclinic' changed to 'monoclinic'
according to '/home/saulius/struct/CIF-dictionaries/cif_core.dic'
dictionary named 'cif_core.dic' version 2.4.1 from
2010-06-29.

'_exptl_absorpt_correction_type' value 'MULTI-SCAN' changed
to 'multi-scan' according to
'/home/saulius/struct/CIF-dictionaries/cif_core.dic' dictionary named
'cif_core.dic' version 2.4.1 from 2010-06-29.

Automatic conversion script
Id: cif_fix_enum 1527 2010-12-29 10:47:43Z saulius 
;
_cod_original_cell_volume 884.2(5)
_cod_original_sg_symbol_H-M P2(1)
_cod_database_code 7151166

loop_
_symmetry_equiv_pos_as_xyz
'x, y, z'
'-x, y+1/2, -z'

loop_
_atom_site_label
_atom_site_type_symbol
_atom_site_fract_x
_atom_site_fract_y
_atom_site_fract_z
_atom_site_U_iso_or_equiv
_atom_site_adp_type
_atom_site_occupancy
_atom_site_symmetry_multiplicity
_atom_site_calc_flag
_atom_site_refinement_flags
_atom_site_disorder_assembly
_atom_site_disorder_group
Br1 Br 0.76957(6) 0.68338(11) 0.83917(3) 0.03916(18) Uani 1 1 d . . .
S1 S 0.98738(15) 0.6052(2) 0.72344(7) 0.0339(4) Uani 1 1 d . . .
N1 N 0.4268(5) 0.5377(7) 0.7868(2) 0.0217(9) Uani 1 1 d . . .
H1A H 0.4363 0.6511 0.8198 0.026 Uiso 1 1 d R . .
O1 O 0.7837(4) 0.2797(7) 0.6644(2) 0.0435(10) Uani 1 1 d . . .
O2 O 0.4078(4) 0.1155(6) 0.80900(19) 0.0286(9) Uani 1 1 d . . .
O3 O 0.3046(4) 0.4147(6) 0.87559(17) 0.0243(8) Uani 1 1 d . . .
C1 C 0.8149(6) 0.4193(9) 0.7119(3) 0.0265(11) Uani 1 1 d . . .
C2 C 0.7018(6) 0.4423(9) 0.7668(3) 0.0257(12) Uani 1 1 d . . .
H2A H 0.6965 0.2717 0.7887 0.031 Uiso 1 1 calc R . .
C3 C 0.5358(6) 0.5069(8) 0.7354(3) 0.0210(11) Uani 1 1 d . . .
H3A H 0.4982 0.3603 0.7059 0.025 Uiso 1 1 calc R . .
C4 C 0.3809(6) 0.3364(9) 0.8232(3) 0.0234(12) Uani 1 1 d . . .
C5 C 0.2334(5) 0.2288(9) 0.9191(2) 0.0246(11) Uani 1 1 d . . .
C6 C 0.1597(7) 0.4034(10) 0.9690(3) 0.0344(13) Uani 1 1 d . . .
H6A H 0.2421 0.4993 0.9958 0.052 Uiso 1 1 calc R . .
H6B H 0.1018 0.3014 0.9997 0.052 Uiso 1 1 calc R . .
H6C H 0.0879 0.5218 0.9434 0.052 Uiso 1 1 calc R . .
C7 C 0.1095(6) 0.0776(10) 0.8765(3) 0.0328(13) Uani 1 1 d . . .
H7A H 0.1597 -0.0341 0.8453 0.049 Uiso 1 1 calc R . .
H7B H 0.0382 0.1941 0.8500 0.049 Uiso 1 1 calc R . .
H7C H 0.0504 -0.0251 0.9067 0.049 Uiso 1 1 calc R . .
C8 C 0.3577(6) 0.0633(9) 0.9566(3) 0.0314(13) Uani 1 1 d . . .
H8A H 0.4350 0.1707 0.9829 0.047 Uiso 1 1 calc R . .
H8B H 0.4096 -0.0373 0.9235 0.047 Uiso 1 1 calc R . .
H8C H 0.3090 -0.0508 0.9877 0.047 Uiso 1 1 calc R . .
C9 C 1.0789(6) 0.5221(9) 0.6490(3) 0.0258(12) Uani 1 1 d . . .
C10 C 1.1760(6) 0.3106(9) 0.6499(3) 0.0265(12) Uani 1 1 d . . .
H10A H 1.1875 0.2016 0.6886 0.032 Uiso 1 1 calc R . .
C11 C 1.2561(6) 0.2612(9) 0.5932(3) 0.0290(12) Uani 1 1 d . . .
H11A H 1.3216 0.1157 0.5934 0.035 Uiso 1 1 calc R . .
C12 C 1.2432(6) 0.4176(9) 0.5364(2) 0.0229(11) Uani 1 1 d . . .
C13 C 1.1425(5) 0.6300(9) 0.5365(3) 0.0288(12) Uani 1 1 d . . .
H13A H 1.1299 0.7388 0.4978 0.035 Uiso 1 1 calc R . .
C14 C 1.0628(5) 0.6799(11) 0.5924(2) 0.0279(10) Uani 1 1 d . . .
H14A H 0.9962 0.8240 0.5922 0.033 Uiso 1 1 calc R . .
C15 C 0.5277(6) 0.7413(9) 0.6904(3) 0.0307(13) Uani 1 1 d . . .
H15A H 0.4191 0.7704 0.6718 0.046 Uiso 1 1 calc R . .
H15B H 0.5931 0.7162 0.6528 0.046 Uiso 1 1 calc R . .
H15C H 0.5656 0.8887 0.7177 0.046 Uiso 1 1 calc R . .
C16 C 1.3304(6) 0.3598(11) 0.4750(3) 0.0342(13) Uani 1 1 d . . .
H16A H 1.3961 0.2093 0.4844 0.051 Uiso 1 1 calc R . .
H16B H 1.3965 0.5050 0.4657 0.051 Uiso 1 1 calc R . .
H16C H 1.2552 0.3277 0.4351 0.051 Uiso 1 1 calc R . .

loop_
_atom_site_aniso_label
_atom_site_aniso_U_11
_atom_site_aniso_U_22
_atom_site_aniso_U_33
_atom_site_aniso_U_23
_atom_site_aniso_U_13
_atom_site_aniso_U_12
Br1 0.0314(3) 0.0553(3) 0.0306(3) -0.0169(3) 0.0022(2) -0.0045(3)
S1 0.0275(7) 0.0441(9) 0.0312(8) -0.0128(6) 0.0078(6) -0.0129(6)
N1 0.025(2) 0.0193(19) 0.021(2) -0.0027(16) 0.0037(18) -0.0057(17)
O1 0.038(2) 0.047(2) 0.047(3) -0.0214(19) 0.0163(19) -0.0138(17)
O2 0.033(2) 0.0183(19) 0.036(2) 0.0011(15) 0.0142(17) 0.0020(15)
O3 0.031(2) 0.0173(15) 0.0272(19) 0.0003(14) 0.0140(16) -0.0002(14)
C1 0.021(3) 0.027(3) 0.031(3) -0.002(2) 0.000(2) 0.000(2)
C2 0.024(3) 0.027(3) 0.027(3) -0.006(2) 0.005(2) -0.006(2)
C3 0.026(3) 0.015(2) 0.023(3) -0.0018(19) 0.006(2) -0.0028(19)
C4 0.020(3) 0.022(3) 0.027(3) 0.002(2) -0.002(2) -0.003(2)
C5 0.028(3) 0.021(3) 0.027(3) 0.003(2) 0.013(2) -0.005(2)
C6 0.041(4) 0.030(3) 0.036(3) 0.001(3) 0.024(3) -0.002(2)
C7 0.029(3) 0.032(3) 0.038(3) 0.008(2) 0.004(3) -0.004(2)
C8 0.037(3) 0.027(3) 0.029(3) 0.002(2) -0.005(3) -0.001(2)
C9 0.026(3) 0.028(3) 0.024(3) -0.005(2) 0.002(2) -0.009(2)
C10 0.027(3) 0.027(3) 0.024(3) 0.005(2) 0.000(2) -0.006(2)
C11 0.027(3) 0.028(3) 0.032(3) 0.000(2) 0.001(2) 0.001(2)
C12 0.017(3) 0.027(2) 0.024(3) 0.001(2) -0.001(2) -0.003(2)
C13 0.023(3) 0.035(3) 0.028(3) 0.007(2) 0.000(2) -0.007(2)
C14 0.023(2) 0.026(2) 0.034(3) -0.007(3) 0.001(2) -0.005(3)
C15 0.035(3) 0.032(3) 0.026(3) 0.007(2) 0.012(2) 0.003(2)
C16 0.034(3) 0.035(3) 0.035(3) 0.002(2) 0.006(3) 0.002(2)

loop_
_atom_type_symbol
_atom_type_description
_atom_type_scat_dispersion_real
_atom_type_scat_dispersion_imag
_atom_type_scat_source
C C 0.0033 0.0016 'International Tables Vol C Tables 4.2.6.8 and 6.1.1.4'
H H 0.0000 0.0000 'International Tables Vol C Tables 4.2.6.8 and 6.1.1.4'
N N 0.0061 0.0033 'International Tables Vol C Tables 4.2.6.8 and 6.1.1.4'
O O 0.0106 0.0060 'International Tables Vol C Tables 4.2.6.8 and 6.1.1.4'
S S 0.1246 0.1234 'International Tables Vol C Tables 4.2.6.8 and 6.1.1.4'
Br Br -0.2901 2.4595 'International Tables Vol C Tables 4.2.6.8 and 6.1.1.4'

loop_
_geom_angle_atom_site_label_1
_geom_angle_atom_site_label_2
_geom_angle_atom_site_label_3
_geom_angle
_geom_angle_site_symmetry_1
_geom_angle_site_symmetry_3
_geom_angle_publ_flag
C1 S1 C9 100.9(2) . . ?
C4 N1 C3 121.3(4) . . ?
C4 N1 H1A 98.7 . . ?
C3 N1 H1A 124.8 . . ?
C4 O3 C5 120.3(4) . . ?
O1 C1 C2 119.4(5) . . ?
O1 C1 S1 124.0(4) . . ?
C2 C1 S1 116.6(4) . . ?
C1 C2 C3 111.4(4) . . ?
C1 C2 Br1 113.7(3) . . ?
C3 C2 Br1 110.3(3) . . ?
C1 C2 H2A 107.0 . . ?
C3 C2 H2A 107.0 . . ?
Br1 C2 H2A 107.0 . . ?
N1 C3 C15 108.6(4) . . ?
N1 C3 C2 112.5(4) . . ?
C15 C3 C2 113.7(4) . . ?
N1 C3 H3A 107.2 . . ?
C15 C3 H3A 107.2 . . ?
C2 C3 H3A 107.2 . . ?
O2 C4 O3 125.9(5) . . ?
O2 C4 N1 123.4(5) . . ?
O3 C4 N1 110.7(4) . . ?
O3 C5 C8 110.7(4) . . ?
O3 C5 C7 109.8(4) . . ?
C8 C5 C7 113.0(4) . . ?
O3 C5 C6 101.2(4) . . ?
C8 C5 C6 110.6(4) . . ?
C7 C5 C6 111.0(4) . . ?
C5 C6 H6A 109.5 . . ?
C5 C6 H6B 109.5 . . ?
H6A C6 H6B 109.5 . . ?
C5 C6 H6C 109.5 . . ?
H6A C6 H6C 109.5 . . ?
H6B C6 H6C 109.5 . . ?
C5 C7 H7A 109.5 . . ?
C5 C7 H7B 109.5 . . ?
H7A C7 H7B 109.5 . . ?
C5 C7 H7C 109.5 . . ?
H7A C7 H7C 109.5 . . ?
H7B C7 H7C 109.5 . . ?
C5 C8 H8A 109.5 . . ?
C5 C8 H8B 109.5 . . ?
H8A C8 H8B 109.5 . . ?
C5 C8 H8C 109.5 . . ?
H8A C8 H8C 109.5 . . ?
H8B C8 H8C 109.5 . . ?
C14 C9 C10 120.1(5) . . ?
C14 C9 S1 119.7(4) . . ?
C10 C9 S1 120.0(4) . . ?
C11 C10 C9 119.0(5) . . ?
C11 C10 H10A 120.5 . . ?
C9 C10 H10A 120.5 . . ?
C12 C11 C10 121.9(4) . . ?
C12 C11 H11A 119.1 . . ?
C10 C11 H11A 119.1 . . ?
C11 C12 C13 118.2(4) . . ?
C11 C12 C16 121.1(4) . . ?
C13 C12 C16 120.7(4) . . ?
C14 C13 C12 120.3(5) . . ?
C14 C13 H13A 119.9 . . ?
C12 C13 H13A 119.9 . . ?
C13 C14 C9 120.6(5) . . ?
C13 C14 H14A 119.7 . . ?
C9 C14 H14A 119.7 . . ?
C3 C15 H15A 109.5 . . ?
C3 C15 H15B 109.5 . . ?
H15A C15 H15B 109.5 . . ?
C3 C15 H15C 109.5 . . ?
H15A C15 H15C 109.5 . . ?
H15B C15 H15C 109.5 . . ?
C12 C16 H16A 109.5 . . ?
C12 C16 H16B 109.5 . . ?
H16A C16 H16B 109.5 . . ?
C12 C16 H16C 109.5 . . ?
H16A C16 H16C 109.5 . . ?
H16B C16 H16C 109.5 . . ?

loop_
_geom_bond_atom_site_label_1
_geom_bond_atom_site_label_2
_geom_bond_distance
_geom_bond_site_symmetry_2
_geom_bond_publ_flag
Br1 C2 1.952(5) . ?
S1 C1 1.771(5) . ?
S1 C9 1.781(5) . ?
N1 C4 1.359(6) . ?
N1 C3 1.451(6) . ?
N1 H1A 0.8799 . ?
O1 C1 1.197(6) . ?
O2 C4 1.224(6) . ?
O3 C4 1.338(6) . ?
O3 C5 1.472(5) . ?
C1 C2 1.526(7) . ?
C2 C3 1.534(7) . ?
C2 H2A 1.0000 . ?
C3 C15 1.516(6) . ?
C3 H3A 1.0000 . ?
C5 C8 1.512(7) . ?
C5 C7 1.514(7) . ?
C5 C6 1.526(7) . ?
C6 H6A 0.9800 . ?
C6 H6B 0.9800 . ?
C6 H6C 0.9800 . ?
C7 H7A 0.9800 . ?
C7 H7B 0.9800 . ?
C7 H7C 0.9800 . ?
C8 H8A 0.9800 . ?
C8 H8B 0.9800 . ?
C8 H8C 0.9800 . ?
C9 C14 1.385(7) . ?
C9 C10 1.391(7) . ?
C10 C11 1.390(7) . ?
C10 H10A 0.9500 . ?
C11 C12 1.381(7) . ?
C11 H11A 0.9500 . ?
C12 C13 1.414(7) . ?
C12 C16 1.513(7) . ?
C13 C14 1.375(6) . ?
C13 H13A 0.9500 . ?
C14 H14A 0.9500 . ?
C15 H15A 0.9800 . ?
C15 H15B 0.9800 . ?
C15 H15C 0.9800 . ?
C16 H16A 0.9800 . ?
C16 H16B 0.9800 . ?
C16 H16C 0.9800 . ?

loop_
_geom_hbond_atom_site_label_D
_geom_hbond_atom_site_label_H
_geom_hbond_atom_site_label_A
_geom_hbond_distance_DH
_geom_hbond_distance_HA
_geom_hbond_distance_DA
_geom_hbond_angle_DHA
_geom_hbond_site_symmetry_A
N1 H1A O2 0.88 2.46 3.080(5) 127.5 1_565

loop_
_cod_related_entry_id
_cod_related_entry_database
_cod_related_entry_code
1 ChemSpider 21188720
